data_1511697
loop_
_publ_author_name
'You, L.-P.'
'Su, M.-Z.'
'Zhou, S.'
'Yang, L.-Q.'
'Lin, J.-H.'
'Yao, G.-Q.'

_publ_section_title
;
 Structure and luminescent properties of Y17.33 (B O3)4 (B2 O5)2 O16
;
_journal_name_full 'Journal of Solid State Chemistry'
_journal_page_first 158
_journal_page_last 163
_journal_paper_doi 10.1006/jssc.1997.7567
_journal_volume 134
_journal_year 1997
_chemical_formula_sum 'B8 O38 Y16.86'
_chemical_name_systematic 'Y16.86 (B O3)4 (B2 O5)2 O16'
_space_group_IT_number 8
_symmetry_space_group_name_Hall 'C -2y'
_symmetry_space_group_name_H-M 'C 1 m 1'
_cell_angle_alpha 90
_cell_angle_beta 119.75
_cell_angle_gamma 90
_cell_formula_units_Z 1
_cell_length_a 18.1662
_cell_length_b 3.6516
_cell_length_c 13.9775
_cell_volume 805.000
_citation_journal_id_ASTM JSSCBI
_cod_data_source_file boron4-x_360.cif
_cod_data_source_block B8O38Y16.86
_cod_original_cell_volume 805.0002
_cod_database_code 1511697

loop_
_symmetry_equiv_pos_as_xyz
x,y,z
x,-y,z
x+1/2,y+1/2,z
x+1/2,-y+1/2,z

loop_
_atom_site_label
_atom_site_type_symbol
_atom_site_fract_x
_atom_site_fract_y
_atom_site_fract_z
_atom_site_occupancy
_atom_site_U_iso_or_equiv
Y1 Y+3 0.046 0 0.185 0.848 0.0
Y8 Y+3 0.864 0 0.875 1 0.0
O3 O-2 0.097 0 0.684 1 0.0
O18 O-2 0.82 0 0.507 1 0.0
B1 B+3 0.129 0 0.403 1 0.0
O6 O-2 0.177 0 0.354 1 0.0
Y9 Y+3 0.963 0 0.555 0.91 0.0
B4 B+3 0.477 0 0.772 1 0.0
B3 B+3 0.371 0 0.076 1 0.0
O7 O-2 0.248 0 0.224 1 0.0
O17 O-2 0.726 0 0.832 1 0.0
O9 O-2 0.334 0 0.963 1 0.0
O14 O-2 0.512 0 0.509 1 0.0
O19 O-2 0.783 0 0.213 1 0.0
O4 O-2 0.165 0 0.515 1 0.0
O16 O-2 0.617 0 0.179 1 0.0
O11 O-2 0.429 0 0.823 1 0.0
O2 O-2 0.041 0 0.339 1 0.0
O1 O-2 0 0 0 1 0.0
O8 O-2 0.322 0 0.124 1 0.0
Y4 Y+3 0.438 0 0.327 0.884 0.0
Y5 Y+3 0.57 0 0.001 1 0.0
Y3 Y+3 0.308 0 0.612 1 0.0
O12 O-2 0.438 0 0.659 1 0.0
O13 O-2 0.458 0 0.139 1 0.0
O10 O-2 0.86 0 0.682 1 0.0
O15 O-2 0.564 0 0.833 1 0.0
Y6 Y+3 0.649 0 0.642 0.918 0.0
Y7 Y+3 0.748 0 0.326 0.932 0.0
B2 B+3 0.247 0 0.123 1 0.0
Y2 Y+3 0.177 0 0.871 0.94 0.0
O5 O-2 0.172 0 0.028 1 0.0
